data_4519125
loop_
_publ_author_name
'Seal, Nilanjan'
'Neogi, Subhadip'

_publ_section_title
;
 Intrinsic-Unsaturation-Enriched Biporous and Chemorobust Cu(II) Framework
 for Efficient Catalytic CO<sub>2</sub> Fixation and Pore-Fitting Actuated
 Size-Exclusive Hantzsch Condensation with Mechanistic Validation.
;
_journal_issue 46
_journal_name_full 'ACS applied materials &amp; interfaces'
_journal_page_first 55123
_journal_page_last 55135
_journal_paper_doi 10.1021/acsami.1c16984
_journal_volume 13
_journal_year 2021
_chemical_formula_moiety 'C31 H20 Cu1.5 N3 O6'
_chemical_formula_sum 'C31 H20 Cu1.5 N3 O6'
_chemical_formula_weight 625.84
_space_group_crystal_system monoclinic
_space_group_IT_number 14
_space_group_name_Hall '-P 2ybc'
_space_group_name_H-M_alt 'P 1 21/c 1'
_symmetry_Int_Tables_number 14
_audit_creation_date 2020-01-30
_audit_creation_method
;
Olex2 1.2
(compiled 2018.05.29 svn.r3508 for OlexSys, GUI svn.r5506)
;
_cell_angle_alpha 90
_cell_angle_beta 99.453(4)
_cell_angle_gamma 90
_cell_formula_units_Z 4
_cell_length_a 8.1275(9)
_cell_length_b 18.887(2)
_cell_length_c 21.237(3)
_cell_measurement_reflns_used 3655
_cell_measurement_temperature 143.15
_cell_measurement_theta_max 28.34
_cell_measurement_theta_min 2.22
_cell_volume 3215.7(7)
_computing_molecular_graphics 'Olex2 (Dolomanov et al., 2009)'
_computing_publication_material 'Olex2 (Dolomanov et al., 2009)'
_computing_structure_refinement 'olex2.refine (Bourhis et al., 2015)'
_diffrn_ambient_temperature 143.15
_diffrn_measured_fraction_theta_full 0.9929
_diffrn_measured_fraction_theta_max 0.9929
_diffrn_measurement_device_type 'Bruker APEX-II CCD'
_diffrn_measurement_method '\f and \w scans'
_diffrn_radiation_type 'Mo K\a'
_diffrn_radiation_wavelength 0.71073
_diffrn_reflns_av_R_equivalents 0.1773
_diffrn_reflns_av_unetI/netI 0.1398
_diffrn_reflns_limit_h_max 9
_diffrn_reflns_limit_h_min -10
_diffrn_reflns_limit_k_max 25
_diffrn_reflns_limit_k_min -25
_diffrn_reflns_limit_l_max 28
_diffrn_reflns_limit_l_min -28
_diffrn_reflns_number 54772
_diffrn_reflns_theta_full 28.3419
_diffrn_reflns_theta_max 28.34
_diffrn_reflns_theta_min 2.76
_exptl_absorpt_coefficient_mu 1.044
_exptl_crystal_colour green
_exptl_crystal_density_diffrn 1.2926
_exptl_crystal_description block
_exptl_crystal_F_000 1276.5928
_exptl_crystal_size_max 0.167
_exptl_crystal_size_mid 0.045
_exptl_crystal_size_min 0.037
_refine_diff_density_max 1.0659
_refine_diff_density_min -1.1560
_refine_diff_density_rms 0.1922
_refine_ls_d_res_high 0.7486
_refine_ls_d_res_low 7.3798
_refine_ls_goodness_of_fit_ref 0.9352
_refine_ls_hydrogen_treatment constr
_refine_ls_matrix_type full
_refine_ls_number_constraints 40
_refine_ls_number_parameters 376
_refine_ls_number_reflns 7963
_refine_ls_number_restraints 0
_refine_ls_restrained_S_all 0.9352
_refine_ls_R_factor_all 0.1638
_refine_ls_R_factor_gt 0.0693
_refine_ls_shift/su_max 0.0002
_refine_ls_shift/su_mean 0.0001
_refine_ls_structure_factor_coef Fsqd
_refine_ls_weighting_details 'w=1/[\s^2^(Fo^2^)+(0.2P)^2^] where P=(Fo^2^+2Fc^2^)/3'
_refine_ls_weighting_scheme calc
_refine_ls_wR_factor_gt 0.2007
_refine_ls_wR_factor_ref 0.3191
_reflns_Friedel_coverage 0.0
_reflns_limit_h_max 10
_reflns_limit_h_min -10
_reflns_limit_k_max 25
_reflns_limit_k_min 0
_reflns_limit_l_max 28
_reflns_limit_l_min 0
_reflns_number_gt 3655
_reflns_number_total 7963
_reflns_threshold_expression I>=2u(I)
_cod_data_source_file am1c16984_si_002.cif
_cod_data_source_block CSMCRI-13
_cod_original_cell_volume 3215.7(6)
_cod_database_code 4519125
_olex2_refinement_description
;
1. Fixed Uiso
 At 1.2 times of:
  All C(H) groups
2.a Aromatic/amide H refined with riding coordinates:
 C3(H3), C4(H4), C6(H6), C7(H7), C9(H9), C10(H10), C12(H12), C13(H13),
 C17(H17), C16(H16), C19(H19), C20(H20), C22(H22), C23(H23), C25(H25), C26(H26),
  C28(H28), C29(H29), C30(H30), C31(H31)
;
_olex2_submission_special_instructions 'No special instructions were received'

loop_
_space_group_symop_id
_space_group_symop_operation_xyz
1 x,y,z
2 -x,y+1/2,-z+1/2
3 -x,-y,-z
4 x,-y-1/2,z-1/2

loop_
_atom_site_label
_atom_site_type_symbol
_atom_site_fract_x
_atom_site_fract_y
_atom_site_fract_z
_atom_site_U_iso_or_equiv
_atom_site_adp_type
_atom_site_occupancy
_atom_site_site_symmetry_order
_atom_site_refinement_flags_posn
_atom_site_refinement_flags_adp
_atom_site_refinement_flags_occupancy
Cu1 Cu 1.62421(10) 0.54548(4) 0.01220(4) 0.0397(3) Uani 1.000000 1 . . .
C1 C 0.5370(10) 0.5784(4) 0.3844(4) 0.0547(19) Uani 1.000000 1 . . .
Cu2 Cu 0.5 0.5 0.5 0.0653(5) Uani 1.000000 2 S T P
C2 C 0.6600(10) 0.6121(4) 0.3477(4) 0.056(2) Uani 1.000000 1 . . .
C3 C 0.8264(12) 0.6128(6) 0.3721(5) 0.086(3) Uani 1.000000 1 . . .
H3 H 0.8644(12) 0.5904(6) 0.4119(5) 0.104(4) Uiso 1.000000 1 R . .
C4 C 0.9383(12) 0.6448(6) 0.3406(5) 0.090(3) Uani 1.000000 1 . . .
H4 H 1.0527(12) 0.6451(6) 0.3594(5) 0.108(4) Uiso 1.000000 1 R . .
C5 C 0.8919(9) 0.6767(4) 0.2829(4) 0.0521(18) Uani 1.000000 1 . . .
C6 C 0.7249(11) 0.6732(5) 0.2559(5) 0.075(3) Uani 1.000000 1 . . .
H6 H 0.6881(11) 0.6932(5) 0.2150(5) 0.090(3) Uiso 1.000000 1 R . .
C7 C 0.6124(11) 0.6408(5) 0.2882(4) 0.076(3) Uani 1.000000 1 . . .
H7 H 0.4986(11) 0.6382(5) 0.2688(4) 0.091(3) Uiso 1.000000 1 R . .
C8 C 1.0971(9) 0.7672(4) 0.2878(4) 0.058(2) Uani 1.000000 1 . . .
C9 C 1.2548(9) 0.7543(4) 0.3228(4) 0.0559(19) Uani 1.000000 1 . . .
H9 H 1.3066(9) 0.7095(4) 0.3203(4) 0.067(2) Uiso 1.000000 1 R . .
C10 C 1.3360(10) 0.8071(4) 0.3614(4) 0.0534(19) Uani 1.000000 1 . . .
H10 H 1.4419(10) 0.7978(4) 0.3864(4) 0.064(2) Uiso 1.000000 1 R . .
C11 C 1.2639(9) 0.8732(4) 0.3639(4) 0.0522(18) Uani 1.000000 1 . . .
C12 C 1.1095(10) 0.8861(4) 0.3287(4) 0.068(2) Uani 1.000000 1 . . .
H12 H 1.0591(10) 0.9312(4) 0.3309(4) 0.081(3) Uiso 1.000000 1 R . .
C15 C 1.0902(9) 0.6756(4) 0.2067(4) 0.0502(18) Uani 1.000000 1 . . .
C14 C 1.3487(9) 0.9265(3) 0.4108(3) 0.0451(17) Uani 1.000000 1 . . .
C13 C 1.0245(10) 0.8326(4) 0.2891(5) 0.071(2) Uani 1.000000 1 . . .
H13 H 0.9190(10) 0.8420(4) 0.2638(5) 0.085(3) Uiso 1.000000 1 R . .
C18 C 1.2530(9) 0.6036(3) 0.1195(3) 0.0443(16) Uani 1.000000 1 . . .
C17 C 1.3079(9) 0.6702(3) 0.1436(3) 0.0479(17) Uani 1.000000 1 . . .
H17 H 1.4032(9) 0.6911(3) 0.1305(3) 0.057(2) Uiso 1.000000 1 R . .
C16 C 1.2268(9) 0.7056(4) 0.1854(4) 0.0525(18) Uani 1.000000 1 . . .
H16 H 1.2644(9) 0.7512(4) 0.2001(4) 0.063(2) Uiso 1.000000 1 R . .
C19 C 1.1110(9) 0.5764(4) 0.1386(4) 0.0545(19) Uani 1.000000 1 . . .
H19 H 1.0681(9) 0.5326(4) 0.1211(4) 0.065(2) Uiso 1.000000 1 R . .
C20 C 1.0297(10) 0.6101(4) 0.1817(4) 0.061(2) Uani 1.000000 1 . . .
H20 H 0.9338(10) 0.5894(4) 0.1944(4) 0.073(3) Uiso 1.000000 1 R . .
C21 C 1.3416(8) 0.5653(3) 0.0752(3) 0.0413(15) Uani 1.000000 1 . . .
C22 C 0.3982(9) 0.6493(4) 0.5048(4) 0.0500(18) Uani 1.000000 1 . . .
H22 H 0.5084(9) 0.6582(4) 0.4972(4) 0.060(2) Uiso 1.000000 1 R . .
C23 C 0.2955(8) 0.7061(3) 0.5084(3) 0.0425(16) Uani 1.000000 1 . . .
H23 H 0.3359(8) 0.7529(3) 0.5048(3) 0.0510(19) Uiso 1.000000 1 R . .
C24 C 0.1332(8) 0.6951(3) 0.5173(3) 0.0405(16) Uani 1.000000 1 . . .
C25 C 0.0826(9) 0.6256(3) 0.5252(4) 0.0506(18) Uani 1.000000 1 . . .
H25 H -0.0270(9) 0.6158(3) 0.5330(4) 0.061(2) Uiso 1.000000 1 R . .
C26 C 0.1931(9) 0.5716(3) 0.5217(4) 0.0522(19) Uani 1.000000 1 . . .
H26 H 0.1570(9) 0.5244(3) 0.5267(4) 0.063(2) Uiso 1.000000 1 R . .
C27 C 0.0147(8) 0.7548(3) 0.5173(3) 0.0409(15) Uani 1.000000 1 . . .
C28 C 0.0313(9) 0.8143(4) 0.4827(4) 0.057(2) Uani 1.000000 1 . . .
H28 H 0.1179(9) 0.8173(4) 0.4577(4) 0.069(3) Uiso 1.000000 1 R . .
C29 C -0.0783(9) 0.8705(4) 0.4840(4) 0.056(2) Uani 1.000000 1 . . .
H29 H -0.0656(9) 0.9115(4) 0.4594(4) 0.067(2) Uiso 1.000000 1 R . .
C30 C -0.2174(9) 0.8106(3) 0.5526(4) 0.0503(18) Uani 1.000000 1 . . .
H30 H -0.3043(9) 0.8089(3) 0.5775(4) 0.060(2) Uiso 1.000000 1 R . .
C31 C -0.1120(8) 0.7528(3) 0.5529(4) 0.0505(18) Uani 1.000000 1 . . .
H31 H -0.1274(8) 0.7121(3) 0.5775(4) 0.061(2) Uiso 1.000000 1 R . .
N32 N 1.0101(7) 0.7117(3) 0.2503(3) 0.0535(16) Uani 1.000000 1 . . .
N33 N 0.3523(8) 0.5823(3) 0.5112(3) 0.0531(16) Uani 1.000000 1 . . .
N34 N -0.2002(6) 0.8685(3) 0.5185(3) 0.0409(13) Uani 1.000000 1 . . .
O35 O 0.6019(7) 0.5500(3) 0.4369(3) 0.0658(16) Uani 1.000000 1 . . .
O36 O 0.3858(8) 0.5821(3) 0.3627(3) 0.0805(18) Uani 1.000000 1 . . .
O37 O 1.4876(7) 0.9083(3) 0.4385(3) 0.0599(14) Uani 1.000000 1 . . .
O38 O 1.2745(6) 0.9836(3) 0.4181(3) 0.0580(14) Uani 1.000000 1 . . .
O39 O 1.4843(6) 0.5893(2) 0.0676(2) 0.0539(13) Uani 1.000000 1 . . .
O40 O 1.2727(6) 0.5122(2) 0.0467(3) 0.0539(13) Uani 1.000000 1 . . .

loop_
_atom_site_aniso_label
_atom_site_aniso_U_11
_atom_site_aniso_U_22
_atom_site_aniso_U_33
_atom_site_aniso_U_12
_atom_site_aniso_U_13
_atom_site_aniso_U_23
Cu1 0.0422(5) 0.0293(4) 0.0505(6) -0.0129(3) 0.0161(4) -0.0008(3)
C1 0.056(5) 0.048(4) 0.067(5) 0.014(4) 0.029(4) 0.005(4)
Cu2 0.0746(9) 0.0470(7) 0.0853(11) 0.0395(7) 0.0453(8) 0.0248(7)
C2 0.058(5) 0.046(4) 0.069(6) 0.007(3) 0.020(4) 0.002(4)
C3 0.069(6) 0.104(7) 0.082(7) -0.021(6) -0.000(5) 0.031(6)
C4 0.060(6) 0.110(8) 0.096(8) -0.014(6) -0.001(5) 0.031(6)
C5 0.048(4) 0.052(4) 0.057(5) -0.005(3) 0.013(4) -0.000(4)
C6 0.052(5) 0.101(7) 0.076(6) 0.004(5) 0.025(5) 0.021(5)
C7 0.052(5) 0.106(7) 0.071(6) 0.011(5) 0.016(4) 0.032(5)
C8 0.055(5) 0.048(4) 0.076(6) -0.002(4) 0.021(4) -0.010(4)
C9 0.053(4) 0.049(4) 0.069(5) 0.002(3) 0.018(4) -0.012(4)
C10 0.060(5) 0.050(4) 0.051(5) 0.010(4) 0.012(4) -0.000(3)
C11 0.054(4) 0.045(4) 0.062(5) 0.007(3) 0.023(4) -0.010(3)
C12 0.057(5) 0.051(4) 0.092(7) 0.013(4) 0.002(5) -0.018(4)
C15 0.056(4) 0.044(4) 0.054(5) -0.005(3) 0.021(4) -0.007(3)
C14 0.059(5) 0.032(3) 0.048(4) 0.005(3) 0.019(4) -0.003(3)
C13 0.049(5) 0.060(5) 0.099(7) 0.012(4) 0.002(5) -0.021(5)
C18 0.052(4) 0.034(3) 0.050(4) -0.010(3) 0.016(3) -0.001(3)
C17 0.052(4) 0.044(4) 0.048(4) -0.011(3) 0.011(3) -0.001(3)
C16 0.065(5) 0.039(4) 0.056(5) -0.009(3) 0.020(4) -0.011(3)
C19 0.061(5) 0.048(4) 0.060(5) -0.022(4) 0.026(4) -0.018(4)
C20 0.062(5) 0.056(4) 0.070(6) -0.025(4) 0.025(4) -0.010(4)
C21 0.043(4) 0.036(3) 0.048(4) -0.012(3) 0.014(3) 0.003(3)
C22 0.045(4) 0.042(4) 0.068(5) 0.006(3) 0.026(4) 0.006(3)
C23 0.047(4) 0.036(3) 0.049(4) 0.013(3) 0.021(3) 0.003(3)
C24 0.041(4) 0.033(3) 0.051(4) 0.017(3) 0.016(3) 0.004(3)
C25 0.051(4) 0.037(3) 0.069(5) 0.017(3) 0.024(4) 0.005(3)
C26 0.048(4) 0.031(3) 0.082(6) 0.016(3) 0.023(4) 0.006(3)
C27 0.037(3) 0.030(3) 0.060(4) 0.011(3) 0.019(3) 0.002(3)
C28 0.058(5) 0.044(4) 0.082(6) 0.024(3) 0.043(4) 0.020(4)
C29 0.055(4) 0.039(4) 0.080(6) 0.021(3) 0.031(4) 0.018(3)
C30 0.045(4) 0.041(4) 0.070(5) 0.017(3) 0.027(4) 0.012(3)
C31 0.050(4) 0.037(3) 0.070(5) 0.017(3) 0.025(4) 0.013(3)
N32 0.046(3) 0.053(3) 0.065(4) -0.007(3) 0.020(3) -0.014(3)
N33 0.053(4) 0.044(3) 0.066(4) 0.022(3) 0.020(3) 0.012(3)
N34 0.041(3) 0.031(3) 0.054(4) 0.015(2) 0.019(3) -0.002(2)
O35 0.068(3) 0.059(3) 0.080(4) 0.034(3) 0.040(3) 0.027(3)
O36 0.063(4) 0.091(4) 0.096(5) 0.010(3) 0.037(3) 0.014(4)
O37 0.062(3) 0.048(3) 0.065(3) 0.018(3) -0.001(3) -0.018(2)
O38 0.056(3) 0.044(3) 0.071(4) 0.017(2) 0.001(3) -0.007(2)
O39 0.053(3) 0.045(3) 0.070(3) -0.024(2) 0.031(3) -0.018(2)
O40 0.046(3) 0.048(3) 0.073(4) -0.020(2) 0.026(3) -0.020(2)

loop_
_atom_type_symbol
_atom_type_scat_dispersion_real
_atom_type_scat_dispersion_imag
_atom_type_scat_Cromer_Mann_a1
_atom_type_scat_Cromer_Mann_a2
_atom_type_scat_Cromer_Mann_a3
_atom_type_scat_Cromer_Mann_a4
_atom_type_scat_Cromer_Mann_b1
_atom_type_scat_Cromer_Mann_b2
_atom_type_scat_Cromer_Mann_b3
_atom_type_scat_Cromer_Mann_b4
_atom_type_scat_Cromer_Mann_c
_atom_type_scat_source
_atom_type_scat_dispersion_source
H 0.00000 0.00000 0.49300 0.32291 0.14019 0.04081 10.51090 26.12570 3.14236 57.79970 0.0030380000826 'International Tables Volume C Table 6.1.1.4 (pp. 500-502)' 'Henke, Gullikson and Davis, At. Data and Nucl. Data Tables, 1993, 54, 2'
C 0.00347 0.00161 2.31000 1.02000 1.58860 0.86500 20.84390 10.20750 0.56870 51.65120 0.215599998832 'International Tables Volume C Table 6.1.1.4 (pp. 500-502)' 'Henke, Gullikson and Davis, At. Data and Nucl. Data Tables, 1993, 54, 2'
Cu 0.34125 1.28947 13.33800 7.16760 5.61580 1.67350 3.58280 0.24700 11.39660 64.81260 1.19099998474 'International Tables Volume C Table 6.1.1.4 (pp. 500-502)' 'Henke, Gullikson and Davis, At. Data and Nucl. Data Tables, 1993, 54, 2'
O 0.01158 0.00611 3.04850 2.28680 1.54630 0.86700 13.27710 5.70110 0.32390 32.90890 0.250800013542 'International Tables Volume C Table 6.1.1.4 (pp. 500-502)' 'Henke, Gullikson and Davis, At. Data and Nucl. Data Tables, 1993, 54, 2'
N 0.00653 0.00323 12.21260 3.13220 2.01250 1.16630 0.00570 9.89330 28.99750 0.58260 -11.5290002823 'International Tables Volume C Table 6.1.1.4 (pp. 500-502)' 'Henke, Gullikson and Davis, At. Data and Nucl. Data Tables, 1993, 54, 2'

loop_
_geom_angle_atom_site_label_1
_geom_angle_atom_site_label_2
_geom_angle_atom_site_label_3
_geom_angle
_geom_angle_site_symmetry_1
_geom_angle_site_symmetry_3
_geom_angle_publ_flag
O37 Cu1 N34 89.8(2) 4_575 4_775 ?
O38 Cu1 N34 102.2(2) 2_845 4_775 ?
O38 Cu1 O37 167.99(19) 2_845 4_575 ?
O39 Cu1 N34 95.06(19) . 4_775 ?
O39 Cu1 O37 89.0(2) . 4_575 ?
O39 Cu1 O38 90.7(2) . 2_845 ?
O40 Cu1 N34 96.40(19) 3_865 4_775 ?
O40 Cu1 O37 89.0(2) 3_865 4_575 ?
O40 Cu1 O38 88.9(2) 3_865 2_845 ?
O40 Cu1 O39 168.37(18) 3_865 . ?
O35 C1 C2 114.7(7) . . ?
O36 C1 C2 119.0(7) . . ?
O36 C1 O35 126.3(7) . . ?
N33 Cu2 N33 180.0 3_666 . ?
O35 Cu2 N33 87.9(2) 3_666 . ?
O35 Cu2 N33 92.1(2) 3_666 3_666 ?
O35 Cu2 N33 87.9(2) . 3_666 ?
O35 Cu2 N33 92.1(2) . . ?
O35 Cu2 O35 180.0 3_666 . ?
C3 C2 C1 120.5(8) . . ?
C7 C2 C1 122.3(8) . . ?
C7 C2 C3 117.2(8) . . ?
H3 C3 C2 119.4(5) . . ?
C4 C3 C2 121.3(9) . . ?
C4 C3 H3 119.4(6) . . ?
H4 C4 C3 118.9(6) . . ?
C5 C4 C3 122.1(8) . . ?
C5 C4 H4 118.9(5) . . ?
C6 C5 C4 117.3(8) . . ?
N32 C5 C4 122.0(7) . . ?
N32 C5 C6 120.8(7) . . ?
H6 C6 C5 119.9(5) . . ?
C7 C6 C5 120.2(8) . . ?
C7 C6 H6 119.9(5) . . ?
C6 C7 C2 121.7(8) . . ?
H7 C7 C2 119.1(5) . . ?
H7 C7 C6 119.1(5) . . ?
C13 C8 C9 120.6(7) . . ?
N32 C8 C9 119.7(6) . . ?
N32 C8 C13 119.8(7) . . ?
H9 C9 C8 120.2(4) . . ?
C10 C9 C8 119.7(7) . . ?
C10 C9 H9 120.2(4) . . ?
H10 C10 C9 119.7(4) . . ?
C11 C10 C9 120.5(7) . . ?
C11 C10 H10 119.7(5) . . ?
C12 C11 C10 119.6(7) . . ?
C14 C11 C10 118.6(7) . . ?
C14 C11 C12 121.4(6) . . ?
H12 C12 C11 119.7(4) . . ?
C13 C12 C11 120.6(7) . . ?
C13 C12 H12 119.7(5) . . ?
C20 C15 C16 119.1(7) . . ?
N32 C15 C16 120.2(6) . . ?
N32 C15 C20 120.7(6) . . ?
O37 C14 C11 114.4(6) . . ?
O38 C14 C11 118.7(6) . . ?
O38 C14 O37 126.9(7) . . ?
C12 C13 C8 118.9(8) . . ?
H13 C13 C8 120.5(5) . . ?
H13 C13 C12 120.5(5) . . ?
C19 C18 C17 117.2(6) . . ?
C21 C18 C17 121.1(6) . . ?
C21 C18 C19 121.8(6) . . ?
H17 C17 C18 119.4(4) . . ?
C16 C17 C18 121.2(7) . . ?
C16 C17 H17 119.4(4) . . ?
C17 C16 C15 120.7(6) . . ?
H16 C16 C15 119.6(4) . . ?
H16 C16 C17 119.6(4) . . ?
H19 C19 C18 118.6(4) . . ?
C20 C19 C18 122.8(6) . . ?
C20 C19 H19 118.6(4) . . ?
C19 C20 C15 119.0(7) . . ?
H20 C20 C15 120.5(4) . . ?
H20 C20 C19 120.5(4) . . ?
O39 C21 C18 117.2(6) . . ?
O40 C21 C18 118.5(6) . . ?
O40 C21 O39 124.3(6) . . ?
C23 C22 H22 118.2(4) . . ?
N33 C22 H22 118.2(4) . . ?
N33 C22 C23 123.7(6) . . ?
H23 C23 C22 120.1(4) . . ?
C24 C23 C22 119.7(6) . . ?
C24 C23 H23 120.1(4) . . ?
C25 C24 C23 117.8(6) . . ?
C27 C24 C23 121.4(6) . . ?
C27 C24 C25 120.8(6) . . ?
H25 C25 C24 120.5(4) . . ?
C26 C25 C24 119.0(7) . . ?
C26 C25 H25 120.5(4) . . ?
H26 C26 C25 118.4(4) . . ?
N33 C26 C25 123.2(6) . . ?
N33 C26 H26 118.4(4) . . ?
C28 C27 C24 120.4(6) . . ?
C31 C27 C24 121.6(6) . . ?
C31 C27 C28 118.0(6) . . ?
H28 C28 C27 120.0(4) . . ?
C29 C28 C27 120.0(7) . . ?
C29 C28 H28 120.0(4) . . ?
H29 C29 C28 119.0(4) . . ?
N34 C29 C28 122.0(6) . . ?
N34 C29 H29 119.0(3) . . ?
C31 C30 H30 119.0(4) . . ?
N34 C30 H30 119.0(3) . . ?
N34 C30 C31 121.9(6) . . ?
C30 C31 C27 119.6(6) . . ?
H31 C31 C27 120.2(4) . . ?
H31 C31 C30 120.2(4) . . ?
C8 N32 C5 112.1(6) . . ?
C15 N32 C5 121.2(6) . . ?
C15 N32 C8 119.1(6) . . ?
C22 N33 Cu2 122.8(5) . . ?
C26 N33 Cu2 120.6(4) . . ?
C26 N33 C22 116.5(6) . . ?
C29 N34 Cu1 119.5(4) . 4_376 ?
C30 N34 Cu1 121.8(4) . 4_376 ?
C30 N34 C29 118.5(5) . . ?
Cu2 O35 C1 130.6(5) . . ?
C14 O37 Cu1 127.4(4) . 4_576 ?
C14 O38 Cu1 117.0(5) . 2_855 ?
C21 O39 Cu1 123.8(4) . . ?
C21 O40 Cu1 123.5(4) . 3_865 ?

loop_
_geom_bond_atom_site_label_1
_geom_bond_atom_site_label_2
_geom_bond_distance
_geom_bond_site_symmetry_2
_geom_bond_publ_flag
Cu1 Cu1 2.6369(14) 3_865 ?
Cu1 N34 2.151(5) 4_775 ?
Cu1 O37 1.968(5) 4_575 ?
Cu1 O38 1.959(5) 2_845 ?
Cu1 O39 1.949(5) . ?
Cu1 O40 1.949(5) 3_865 ?
C1 C2 1.506(10) . ?
C1 O35 1.270(9) . ?
C1 O36 1.242(9) . ?
Cu2 N33 2.002(5) . ?
Cu2 N33 2.002(5) 3_666 ?
Cu2 O35 1.934(5) . ?
Cu2 O35 1.934(5) 3_666 ?
C2 C3 1.367(12) . ?
C2 C7 1.371(11) . ?
C3 H3 0.9500 . ?
C3 C4 1.357(12) . ?
C4 H4 0.9500 . ?
C4 C5 1.362(12) . ?
C5 C6 1.385(11) . ?
C5 N32 1.435(9) . ?
C6 H6 0.9500 . ?
C6 C7 1.373(11) . ?
C7 H7 0.9500 . ?
C8 C9 1.394(10) . ?
C8 C13 1.371(10) . ?
C8 N32 1.432(9) . ?
C9 H9 0.9500 . ?
C9 C10 1.388(10) . ?
C10 H10 0.9500 . ?
C10 C11 1.383(9) . ?
C11 C12 1.374(11) . ?
C11 C14 1.502(10) . ?
C12 H12 0.9500 . ?
C12 C13 1.419(11) . ?
C15 C16 1.387(10) . ?
C15 C20 1.404(10) . ?
C15 N32 1.393(8) . ?
C14 O37 1.233(8) . ?
C14 O38 1.257(8) . ?
C13 H13 0.9500 . ?
C18 C17 1.402(9) . ?
C18 C19 1.384(9) . ?
C18 C21 1.466(9) . ?
C17 H17 0.9500 . ?
C17 C16 1.365(10) . ?
C16 H16 0.9500 . ?
C19 H19 0.9500 . ?
C19 C20 1.370(10) . ?
C20 H20 0.9500 . ?
C21 O39 1.280(7) . ?
C21 O40 1.255(7) . ?
C22 H22 0.9500 . ?
C22 C23 1.369(8) . ?
C22 N33 1.333(8) . ?
C23 H23 0.9500 . ?
C23 C24 1.379(9) . ?
C24 C25 1.394(9) . ?
C24 C27 1.482(8) . ?
C25 H25 0.9500 . ?
C25 C26 1.369(9) . ?
C26 H26 0.9500 . ?
C26 N33 1.363(9) . ?
C27 C28 1.361(9) . ?
C27 C31 1.374(9) . ?
C28 H28 0.9500 . ?
C28 C29 1.389(9) . ?
C29 H29 0.9500 . ?
C29 N34 1.326(8) . ?
C30 H30 0.9500 . ?
C30 C31 1.387(8) . ?
C30 N34 1.332(8) . ?
C31 H31 0.9500 . ?

loop_
_smtbx_masks_void_nr
_smtbx_masks_void_average_x
_smtbx_masks_void_average_y
_smtbx_masks_void_average_z
_smtbx_masks_void_volume
_smtbx_masks_void_count_electrons
_smtbx_masks_void_content
1 -0.432 -0.091 0.220 227.3 45.0 ?
2 0.164 0.091 0.780 227.3 46.1 ?
3 0.496 0.409 0.280 227.3 46.1 ?
4 -0.651 0.591 0.720 227.3 45.0 ?
